data_7224918
loop_
_publ_author_name
'Li, Wei'
'Su, Feng'
'Yuan, Shi-Fang'
'Duan, Xin-E'
'Bai, Shengdi'
'Liu, Diansheng'

_publ_section_title
;
 Group IV Compounds Bearing a Novel Tridentate N-donor Ligand: Synthesis,
 Structures and Ethylene Polymerization
;
_journal_name_full 'RSC Adv.'
_journal_paper_doi 10.1039/C6RA01365A
_journal_year 2016
_chemical_formula_sum 'C38 H50 N6 Si2 Zr'
_chemical_formula_weight 738.24
_chemical_name_systematic
; 
 ? 
;
_space_group_IT_number 14
_symmetry_cell_setting monoclinic
_symmetry_space_group_name_Hall '-P 2ybc'
_symmetry_space_group_name_H-M 'P 1 21/c 1'
_atom_sites_solution_hydrogens geom
_atom_sites_solution_primary direct
_atom_sites_solution_secondary difmap
_audit_creation_method SHELXL-97
_audit_update_record
;
2015-12-25 deposited with the CCDC.
2016-04-08 downloaded from the CCDC.
;
_cell_angle_alpha 90.00
_cell_angle_beta 95.5500(10)
_cell_angle_gamma 90.00
_cell_formula_units_Z 4
_cell_length_a 10.5821(4)
_cell_length_b 17.9611(8)
_cell_length_c 20.3816(9)
_cell_measurement_temperature 194(2)
_cell_volume 3855.7(3)
_computing_structure_refinement 'SHELXL-97 (Sheldrick, 1997)'
_computing_structure_solution 'SHELXS-97 (Sheldrick, 1990)'
_diffrn_ambient_temperature 194(2)
_diffrn_measured_fraction_theta_full 0.995
_diffrn_measured_fraction_theta_max 0.995
_diffrn_measurement_device_type 'Bruker Smart Apex CCD area detector'
_diffrn_radiation_monochromator graphite
_diffrn_radiation_source 'fine-focus sealed tube'
_diffrn_radiation_type MoK\a
_diffrn_radiation_wavelength 0.71073
_diffrn_reflns_av_R_equivalents 0.0288
_diffrn_reflns_av_sigmaI/netI 0.0223
_diffrn_reflns_limit_h_max 12
_diffrn_reflns_limit_h_min -10
_diffrn_reflns_limit_k_max 21
_diffrn_reflns_limit_k_min -21
_diffrn_reflns_limit_l_max 24
_diffrn_reflns_limit_l_min -24
_diffrn_reflns_number 28637
_diffrn_reflns_theta_full 25.05
_diffrn_reflns_theta_max 25.05
_diffrn_reflns_theta_min 2.88
_exptl_absorpt_coefficient_mu 0.381
_exptl_absorpt_correction_T_max 0.8942
_exptl_absorpt_correction_T_min 0.8781
_exptl_crystal_colour colorless
_exptl_crystal_density_diffrn 1.272
_exptl_crystal_density_method 'not measured'
_exptl_crystal_description block
_exptl_crystal_F_000 1552
_exptl_crystal_size_max 0.35
_exptl_crystal_size_mid 0.30
_exptl_crystal_size_min 0.30
_refine_diff_density_max 1.662
_refine_diff_density_min -3.474
_refine_diff_density_rms 0.094
_refine_ls_extinction_method none
_refine_ls_goodness_of_fit_ref 1.012
_refine_ls_hydrogen_treatment mixed
_refine_ls_matrix_type full
_refine_ls_number_parameters 418
_refine_ls_number_reflns 6806
_refine_ls_number_restraints 12
_refine_ls_restrained_S_all 1.016
_refine_ls_R_factor_all 0.0679
_refine_ls_R_factor_gt 0.0618
_refine_ls_shift/su_max 0.090
_refine_ls_shift/su_mean 0.001
_refine_ls_structure_factor_coef Fsqd
_refine_ls_weighting_details 'calc w=1/[\s^2^(Fo^2^)+(0.0472P)^2^+18.2629P] where P=(Fo^2^+2Fc^2^)/3'
_refine_ls_weighting_scheme calc
_refine_ls_wR_factor_gt 0.1384
_refine_ls_wR_factor_ref 0.1442
_reflns_number_gt 6128
_reflns_number_total 6806
_reflns_threshold_expression >2sigma(I)
_cod_data_source_file c6ra01365a2.cif
_cod_data_source_block 150709a-14_a
_cod_depositor_comments
;
The following automatic conversions were performed:

'_symmetry_cell_setting' value 'Monoclinic' changed to 'monoclinic'
according to
/usr/data/users/saulius/crontab/automatic-downloads/rss-feeds/RSC/lib/dictionaries/cif_core.dic
dictionary named 'cif_core.dic' version 2.4.2 from 2011-04-26.

Automatic conversion script
Id: cif_fix_values 4268 2015-11-12 08:31:59Z antanas 
;
_cod_original_sg_symbol_H-M 'P 21/c'
_cod_database_code 7224918

loop_
_symmetry_equiv_pos_as_xyz
'x, y, z'
'-x, y+1/2, -z+1/2'
'-x, -y, -z'
'x, -y-1/2, z-1/2'

loop_
_atom_site_label
_atom_site_type_symbol
_atom_site_fract_x
_atom_site_fract_y
_atom_site_fract_z
_atom_site_U_iso_or_equiv
_atom_site_adp_type
_atom_site_occupancy
_atom_site_symmetry_multiplicity
_atom_site_calc_flag
_atom_site_refinement_flags
Zr1 Zr 0.74322(3) 0.560383(19) 0.260619(18) 0.02360(13) Uani 1 1 d .
Si1 Si 0.71172(11) 0.70550(7) 0.12624(6) 0.0342(3) Uani 1 1 d .
Si2 Si 0.70181(12) 0.42043(7) 0.12350(6) 0.0381(3) Uani 1 1 d .
N1 N 0.8423(3) 0.48265(18) 0.32577(17) 0.0320(8) Uani 1 1 d .
N2 N 0.9379(3) 0.56631(18) 0.22627(17) 0.0292(7) Uani 1 1 d .
N3 N 0.7894(3) 0.64321(18) 0.18211(16) 0.0273(7) Uani 1 1 d .
N4 N 0.6813(3) 0.63181(18) 0.33432(17) 0.0306(7) Uani 1 1 d .
N5 N 0.5318(3) 0.5537(2) 0.2383(2) 0.0364(9) Uani 1 1 d .
N6 N 0.6531(3) 0.48143(19) 0.18221(17) 0.0300(7) Uani 1 1 d .
C1 C 0.6419(5) 0.4363(2) 0.3525(3) 0.0458(12) Uani 1 1 d .
H1 H 0.6174 0.4314 0.3067 0.055 Uiso 1 1 calc R
C2 C 0.5549(6) 0.4190(3) 0.3974(4) 0.0672(18) Uani 1 1 d .
H2 H 0.4710 0.4047 0.3818 0.081 Uiso 1 1 calc R
C3 C 0.5893(8) 0.4224(4) 0.4638(4) 0.078(2) Uani 1 1 d .
H3 H 0.5298 0.4110 0.4944 0.094 Uiso 1 1 calc R
C4 C 0.7116(8) 0.4427(4) 0.4855(3) 0.073(2) Uani 1 1 d .
H4 H 0.7369 0.4432 0.5316 0.088 Uiso 1 1 calc R
C5 C 0.7990(6) 0.4623(3) 0.4421(3) 0.0509(13) Uani 1 1 d .
H5 H 0.8824 0.4769 0.4585 0.061 Uiso 1 1 calc R
C6 C 0.7642(4) 0.4607(2) 0.3737(2) 0.0357(10) Uani 1 1 d .
C7 C 0.9796(4) 0.4764(3) 0.3451(2) 0.0417(11) Uani 1 1 d .
H7A H 0.9953 0.4323 0.3739 0.050 Uiso 1 1 calc R
H7B H 1.0081 0.5210 0.3711 0.050 Uiso 1 1 calc R
C8 C 1.0576(4) 0.4694(3) 0.2868(3) 0.0454(12) Uani 1 1 d .
H8A H 1.1446 0.4534 0.3030 0.055 Uiso 1 1 calc R
H8B H 1.0199 0.4301 0.2570 0.055 Uiso 1 1 calc R
C9 C 1.0657(4) 0.5406(3) 0.2479(2) 0.0371(10) Uani 1 1 d .
H9A H 1.1113 0.5791 0.2758 0.045 Uiso 1 1 calc R
H9B H 1.1134 0.5316 0.2092 0.045 Uiso 1 1 calc R
C10 C 0.9128(4) 0.6237(2) 0.18792(19) 0.0263(8) Uani 1 1 d .
C11 C 1.0139(4) 0.6662(2) 0.1572(2) 0.0318(9) Uani 1 1 d .
C12 C 1.0616(5) 0.7308(3) 0.1869(3) 0.0570(15) Uani 1 1 d .
H12 H 1.0294 0.7476 0.2262 0.068 Uiso 1 1 calc R
C13 C 1.1558(6) 0.7714(4) 0.1604(3) 0.0682(18) Uani 1 1 d .
H13 H 1.1878 0.8157 0.1813 0.082 Uiso 1 1 calc R
C14 C 1.2022(5) 0.7471(3) 0.1036(3) 0.0587(16) Uani 1 1 d .
H14 H 1.2669 0.7745 0.0852 0.070 Uiso 1 1 calc R
C15 C 1.1561(6) 0.6840(3) 0.0737(3) 0.0708(19) Uani 1 1 d .
H15 H 1.1882 0.6676 0.0342 0.085 Uiso 1 1 calc R
C16 C 1.0617(6) 0.6428(3) 0.1006(3) 0.0581(15) Uani 1 1 d .
H16 H 1.0305 0.5983 0.0796 0.070 Uiso 1 1 calc R
C17 C 0.5411(5) 0.7032(5) 0.1387(5) 0.108(3) Uani 1 1 d .
H17A H 0.5083 0.6526 0.1307 0.162 Uiso 1 1 calc R
H17B H 0.4947 0.7378 0.1080 0.162 Uiso 1 1 calc R
H17C H 0.5299 0.7178 0.1841 0.162 Uiso 1 1 calc R
C18 C 0.7328(7) 0.6785(3) 0.0397(3) 0.0723(19) Uani 1 1 d .
H18A H 0.8230 0.6813 0.0327 0.109 Uiso 1 1 calc R
H18B H 0.6842 0.7125 0.0093 0.109 Uiso 1 1 calc R
H18C H 0.7024 0.6274 0.0318 0.109 Uiso 1 1 calc R
C19 C 0.7674(6) 0.8032(3) 0.1389(3) 0.0551(14) Uani 1 1 d .
H19A H 0.7495 0.8202 0.1827 0.083 Uiso 1 1 calc R
H19B H 0.7230 0.8353 0.1052 0.083 Uiso 1 1 calc R
H19C H 0.8590 0.8056 0.1353 0.083 Uiso 1 1 calc R
C20 C 0.8068(5) 0.6433(3) 0.4440(2) 0.0504(13) Uani 1 1 d .
H20 H 0.7376 0.6283 0.4674 0.060 Uiso 1 1 calc R
C21 C 0.9234(7) 0.6581(4) 0.4779(3) 0.0664(17) Uani 1 1 d .
H21 H 0.9328 0.6537 0.5246 0.080 Uiso 1 1 calc R
C22 C 1.0264(6) 0.6792(3) 0.4460(3) 0.0636(16) Uani 1 1 d .
H22 H 1.1065 0.6875 0.4701 0.076 Uiso 1 1 calc R
C23 C 1.0118(5) 0.6879(3) 0.3792(3) 0.0526(13) Uani 1 1 d .
H23 H 1.0824 0.7022 0.3565 0.063 Uiso 1 1 calc R
C24 C 0.8951(4) 0.6761(2) 0.3443(2) 0.0350(9) Uani 1 1 d .
H24 H 0.8855 0.6856 0.2982 0.042 Uiso 1 1 calc R
C25 C 0.7902(4) 0.6504(2) 0.3749(2) 0.0330(9) Uani 1 1 d .
C26 C 0.5611(4) 0.6328(3) 0.3646(3) 0.0441(11) Uani 1 1 d .
H26A H 0.5624 0.6745 0.3965 0.053 Uiso 1 1 calc R
H26B H 0.5528 0.5859 0.3894 0.053 Uiso 1 1 calc R
C27 C 0.4479(4) 0.6413(3) 0.3143(3) 0.0514(13) Uani 1 1 d .
H27A H 0.4619 0.6851 0.2865 0.062 Uiso 1 1 calc R
H27B H 0.3722 0.6517 0.3378 0.062 Uiso 1 1 calc R
C28 C 0.4193(4) 0.5747(3) 0.2697(3) 0.0519(14) Uani 1 1 d .
H28A H 0.3915 0.5323 0.2958 0.062 Uiso 1 1 calc R
H28B H 0.3495 0.5871 0.2355 0.062 Uiso 1 1 calc R
C29 C 0.5354(4) 0.4976(2) 0.1972(2) 0.0298(9) Uani 1 1 d .
C30 C 0.4206(4) 0.4536(2) 0.1728(2) 0.0321(9) Uani 1 1 d .
C31 C 0.4086(5) 0.3807(3) 0.1946(2) 0.0435(11) Uani 1 1 d .
H31 H 0.4727 0.3598 0.2249 0.052 Uiso 1 1 calc R
C32 C 0.3033(5) 0.3386(3) 0.1720(3) 0.0510(13) Uani 1 1 d .
H32 H 0.2951 0.2890 0.1872 0.061 Uiso 1 1 calc R
C33 C 0.2109(5) 0.3686(3) 0.1278(3) 0.0511(13) Uani 1 1 d .
H33 H 0.1393 0.3396 0.1121 0.061 Uiso 1 1 calc R
C34 C 0.2221(5) 0.4409(3) 0.1064(3) 0.0493(13) Uani 1 1 d .
H34 H 0.1580 0.4614 0.0758 0.059 Uiso 1 1 calc R
C35 C 0.3265(4) 0.4839(3) 0.1292(2) 0.0406(10) Uani 1 1 d .
H35 H 0.3331 0.5340 0.1148 0.049 Uiso 1 1 calc R
C36 C 0.5857(4) 0.4106(3) 0.0508(2) 0.0381(3) Uani 1 1 d U
H36A H 0.5061 0.3907 0.0644 0.057 Uiso 1 1 calc R
H36B H 0.6193 0.3765 0.0192 0.057 Uiso 1 1 calc R
H36C H 0.5700 0.4594 0.0301 0.057 Uiso 1 1 calc R
C37 C 0.7383(4) 0.3298(2) 0.1598(2) 0.0381(3) Uani 1 1 d U
H37A H 0.7963 0.3358 0.2000 0.057 Uiso 1 1 calc R
H37B H 0.7786 0.2986 0.1283 0.057 Uiso 1 1 calc R
H37C H 0.6598 0.3060 0.1708 0.057 Uiso 1 1 calc R
C38 C 0.8494(6) 0.4576(4) 0.0941(4) 0.084(2) Uani 1 1 d .
H38A H 0.8330 0.5072 0.0750 0.126 Uiso 1 1 calc R
H38B H 0.8780 0.4243 0.0604 0.126 Uiso 1 1 calc R
H38C H 0.9154 0.4611 0.1311 0.126 Uiso 1 1 calc R

loop_
_atom_site_aniso_label
_atom_site_aniso_U_11
_atom_site_aniso_U_22
_atom_site_aniso_U_33
_atom_site_aniso_U_23
_atom_site_aniso_U_13
_atom_site_aniso_U_12
Zr1 0.0197(2) 0.0199(2) 0.0321(2) -0.00069(14) 0.00705(14) -0.00041(13)
Si1 0.0278(6) 0.0320(6) 0.0419(7) 0.0085(5) -0.0013(5) -0.0024(5)
Si2 0.0362(6) 0.0355(6) 0.0430(6) -0.0087(5) 0.0050(5) 0.0024(5)
N1 0.0326(18) 0.0248(17) 0.040(2) 0.0075(14) 0.0113(15) 0.0047(14)
N2 0.0193(16) 0.0303(18) 0.0386(19) 0.0034(15) 0.0066(14) -0.0005(13)
N3 0.0195(16) 0.0306(17) 0.0319(18) 0.0025(14) 0.0028(13) -0.0030(13)
N4 0.0306(18) 0.0250(17) 0.0375(19) -0.0039(14) 0.0108(15) 0.0015(14)
N5 0.0194(17) 0.0331(19) 0.058(2) -0.0137(17) 0.0098(16) -0.0046(14)
N6 0.0224(16) 0.0292(18) 0.0393(19) -0.0068(15) 0.0070(14) -0.0009(13)
C1 0.049(3) 0.029(2) 0.063(3) 0.006(2) 0.020(2) -0.001(2)
C2 0.058(4) 0.045(3) 0.106(5) 0.013(3) 0.041(4) -0.002(3)
C3 0.093(5) 0.065(4) 0.086(5) 0.020(3) 0.065(4) 0.015(4)
C4 0.107(6) 0.068(4) 0.050(3) 0.018(3) 0.038(4) 0.026(4)
C5 0.062(3) 0.047(3) 0.046(3) 0.009(2) 0.014(2) 0.014(2)
C6 0.045(3) 0.021(2) 0.044(2) 0.0081(17) 0.015(2) 0.0108(18)
C7 0.035(2) 0.038(3) 0.052(3) 0.016(2) 0.006(2) 0.0092(19)
C8 0.031(2) 0.040(3) 0.066(3) 0.012(2) 0.013(2) 0.014(2)
C9 0.022(2) 0.040(2) 0.050(3) 0.007(2) 0.0091(18) 0.0041(18)
C10 0.0236(19) 0.028(2) 0.028(2) -0.0030(16) 0.0059(15) -0.0045(15)
C11 0.0223(19) 0.037(2) 0.037(2) 0.0090(18) 0.0050(16) -0.0018(17)
C12 0.061(3) 0.068(4) 0.043(3) 0.001(2) 0.008(2) -0.037(3)
C13 0.065(4) 0.078(4) 0.060(4) 0.018(3) -0.003(3) -0.045(3)
C14 0.030(2) 0.068(4) 0.080(4) 0.038(3) 0.012(3) -0.004(2)
C15 0.081(4) 0.058(4) 0.083(4) 0.010(3) 0.059(4) 0.004(3)
C16 0.072(4) 0.043(3) 0.067(4) -0.005(3) 0.043(3) -0.009(3)
C17 0.030(3) 0.114(6) 0.180(8) 0.097(6) 0.010(4) 0.012(3)
C18 0.112(6) 0.058(4) 0.042(3) 0.001(3) -0.018(3) -0.008(4)
C19 0.076(4) 0.030(2) 0.061(3) 0.003(2) 0.016(3) 0.001(2)
C20 0.064(3) 0.052(3) 0.037(3) -0.006(2) 0.010(2) 0.016(3)
C21 0.089(5) 0.072(4) 0.035(3) -0.013(3) -0.012(3) 0.025(3)
C22 0.055(3) 0.069(4) 0.062(4) -0.025(3) -0.019(3) 0.013(3)
C23 0.043(3) 0.048(3) 0.066(3) -0.015(3) -0.004(2) -0.002(2)
C24 0.036(2) 0.030(2) 0.038(2) -0.0071(18) 0.0017(18) -0.0003(18)
C25 0.043(2) 0.0215(19) 0.035(2) -0.0071(16) 0.0035(18) 0.0093(17)
C26 0.039(3) 0.039(3) 0.057(3) -0.009(2) 0.023(2) 0.002(2)
C27 0.031(2) 0.048(3) 0.079(4) -0.020(3) 0.020(2) 0.006(2)
C28 0.025(2) 0.052(3) 0.081(4) -0.024(3) 0.021(2) -0.005(2)
C29 0.0235(19) 0.025(2) 0.042(2) -0.0002(17) 0.0071(17) -0.0048(16)
C30 0.026(2) 0.032(2) 0.040(2) -0.0077(18) 0.0097(17) -0.0063(17)
C31 0.044(3) 0.037(2) 0.049(3) -0.002(2) 0.003(2) -0.014(2)
C32 0.055(3) 0.042(3) 0.057(3) -0.006(2) 0.009(2) -0.026(2)
C33 0.039(3) 0.057(3) 0.058(3) -0.018(3) 0.010(2) -0.025(2)
C34 0.030(2) 0.065(3) 0.053(3) -0.014(3) 0.000(2) -0.005(2)
C35 0.033(2) 0.040(3) 0.050(3) -0.003(2) 0.005(2) -0.0030(19)
C36 0.0362(6) 0.0355(6) 0.0430(6) -0.0087(5) 0.0050(5) 0.0024(5)
C37 0.0362(6) 0.0355(6) 0.0430(6) -0.0087(5) 0.0050(5) 0.0024(5)
C38 0.059(4) 0.102(5) 0.097(5) -0.056(4) 0.043(4) -0.025(4)

loop_
_atom_type_symbol
_atom_type_description
_atom_type_scat_dispersion_real
_atom_type_scat_dispersion_imag
_atom_type_scat_source
C C 0.0033 0.0016 'International Tables Vol C Tables 4.2.6.8 and 6.1.1.4'
H H 0.0000 0.0000 'International Tables Vol C Tables 4.2.6.8 and 6.1.1.4'
N N 0.0061 0.0033 'International Tables Vol C Tables 4.2.6.8 and 6.1.1.4'
Si Si 0.0817 0.0704 'International Tables Vol C Tables 4.2.6.8 and 6.1.1.4'
Zr Zr -2.9673 0.5597 'International Tables Vol C Tables 4.2.6.8 and 6.1.1.4'

loop_
_geom_angle_atom_site_label_1
_geom_angle_atom_site_label_2
_geom_angle_atom_site_label_3
_geom_angle
N4 Zr1 N1 97.00(13)
N4 Zr1 N2 123.19(13)
N1 Zr1 N2 79.28(12)
N4 Zr1 N5 78.78(13)
N1 Zr1 N5 120.82(14)
N2 Zr1 N5 150.27(14)
N4 Zr1 N3 101.79(13)
N1 Zr1 N3 137.83(12)
N2 Zr1 N3 58.83(12)
N5 Zr1 N3 99.82(13)
N4 Zr1 N6 137.32(12)
N1 Zr1 N6 100.18(13)
N2 Zr1 N6 98.36(12)
N5 Zr1 N6 58.86(12)
N3 Zr1 N6 91.00(12)
N3 Si1 C17 107.5(2)
N3 Si1 C19 113.1(2)
C17 Si1 C19 107.6(3)
N3 Si1 C18 111.0(2)
C17 Si1 C18 109.4(4)
C19 Si1 C18 108.1(3)
N6 Si2 C37 110.5(2)
N6 Si2 C36 113.34(19)
C37 Si2 C36 110.0(2)
N6 Si2 C38 108.1(2)
C37 Si2 C38 107.6(3)
C36 Si2 C38 107.0(3)
C6 N1 C7 115.2(4)
C6 N1 Zr1 109.4(3)
C7 N1 Zr1 129.0(3)
C10 N2 C9 124.1(3)
C10 N2 Zr1 94.8(2)
C9 N2 Zr1 138.2(3)
C10 N3 Si1 128.0(3)
C10 N3 Zr1 92.3(2)
Si1 N3 Zr1 139.45(17)
C25 N4 C26 116.6(4)
C25 N4 Zr1 105.7(2)
C26 N4 Zr1 130.1(3)
C29 N5 C28 123.7(4)
C29 N5 Zr1 94.6(2)
C28 N5 Zr1 137.8(3)
C29 N6 Si2 129.6(3)
C29 N6 Zr1 92.3(2)
Si2 N6 Zr1 138.16(18)
C2 C1 C6 121.2(6)
C2 C1 H1 119.4
C6 C1 H1 119.4
C3 C2 C1 120.6(6)
C3 C2 H2 119.7
C1 C2 H2 119.7
C2 C3 C4 118.8(5)
C2 C3 H3 120.6
C4 C3 H3 120.6
C3 C4 C5 121.8(6)
C3 C4 H4 119.1
C5 C4 H4 119.1
C4 C5 C6 120.1(6)
C4 C5 H5 120.0
C6 C5 H5 120.0
C1 C6 N1 117.8(4)
C1 C6 C5 117.3(4)
N1 C6 C5 124.9(5)
N1 C7 C8 113.2(4)
N1 C7 H7A 108.9
C8 C7 H7A 108.9
N1 C7 H7B 108.9
C8 C7 H7B 108.9
H7A C7 H7B 107.7
C9 C8 C7 113.8(4)
C9 C8 H8A 108.8
C7 C8 H8A 108.8
C9 C8 H8B 108.8
C7 C8 H8B 108.8
H8A C8 H8B 107.7
N2 C9 C8 109.2(3)
N2 C9 H9A 109.8
C8 C9 H9A 109.8
N2 C9 H9B 109.8
C8 C9 H9B 109.8
H9A C9 H9B 108.3
N2 C10 N3 113.4(3)
N2 C10 C11 122.7(3)
N3 C10 C11 123.8(4)
C16 C11 C12 118.6(4)
C16 C11 C10 122.1(4)
C12 C11 C10 119.3(4)
C11 C12 C13 121.1(5)
C11 C12 H12 119.5
C13 C12 H12 119.5
C14 C13 C12 119.4(6)
C14 C13 H13 120.3
C12 C13 H13 120.3
C15 C14 C13 120.2(5)
C15 C14 H14 119.9
C13 C14 H14 119.9
C14 C15 C16 120.4(5)
C14 C15 H15 119.8
C16 C15 H15 119.8
C11 C16 C15 120.2(5)
C11 C16 H16 119.9
C15 C16 H16 119.9
Si1 C17 H17A 109.5
Si1 C17 H17B 109.5
H17A C17 H17B 109.5
Si1 C17 H17C 109.5
H17A C17 H17C 109.5
H17B C17 H17C 109.5
Si1 C18 H18A 109.5
Si1 C18 H18B 109.5
H18A C18 H18B 109.5
Si1 C18 H18C 109.5
H18A C18 H18C 109.5
H18B C18 H18C 109.5
Si1 C19 H19A 109.5
Si1 C19 H19B 109.5
H19A C19 H19B 109.5
Si1 C19 H19C 109.5
H19A C19 H19C 109.5
H19B C19 H19C 109.5
C21 C20 C25 120.1(5)
C21 C20 H20 119.9
C25 C20 H20 119.9
C22 C21 C20 121.8(5)
C22 C21 H21 119.1
C20 C21 H21 119.1
C23 C22 C21 119.0(5)
C23 C22 H22 120.5
C21 C22 H22 120.5
C22 C23 C24 120.4(5)
C22 C23 H23 119.8
C24 C23 H23 119.8
C23 C24 C25 121.9(5)
C23 C24 H24 119.1
C25 C24 H24 119.1
N4 C25 C24 117.3(4)
N4 C25 C20 126.0(4)
C24 C25 C20 116.6(4)
N4 C26 C27 112.3(4)
N4 C26 H26A 109.2
C27 C26 H26A 109.2
N4 C26 H26B 109.2
C27 C26 H26B 109.2
H26A C26 H26B 107.9
C26 C27 C28 115.3(4)
C26 C27 H27A 108.4
C28 C27 H27A 108.4
C26 C27 H27B 108.4
C28 C27 H27B 108.4
H27A C27 H27B 107.5
N5 C28 C27 110.1(4)
N5 C28 H28A 109.6
C27 C28 H28A 109.6
N5 C28 H28B 109.6
C27 C28 H28B 109.6
H28A C28 H28B 108.2
N5 C29 N6 113.4(3)
N5 C29 C30 123.1(4)
N6 C29 C30 123.5(4)
C35 C30 C31 119.6(4)
C35 C30 C29 121.2(4)
C31 C30 C29 119.2(4)
C32 C31 C30 120.1(5)
C32 C31 H31 119.9
C30 C31 H31 119.9
C33 C32 C31 120.1(5)
C33 C32 H32 120.0
C31 C32 H32 120.0
C32 C33 C34 120.0(4)
C32 C33 H33 120.0
C34 C33 H33 120.0
C33 C34 C35 120.5(5)
C33 C34 H34 119.8
C35 C34 H34 119.8
C30 C35 C34 119.7(5)
C30 C35 H35 120.1
C34 C35 H35 120.1
Si2 C36 H36A 109.5
Si2 C36 H36B 109.5
H36A C36 H36B 109.5
Si2 C36 H36C 109.5
H36A C36 H36C 109.5
H36B C36 H36C 109.5
Si2 C37 H37A 109.5
Si2 C37 H37B 109.5
H37A C37 H37B 109.5
Si2 C37 H37C 109.5
H37A C37 H37C 109.5
H37B C37 H37C 109.5
Si2 C38 H38A 109.5
Si2 C38 H38B 109.5
H38A C38 H38B 109.5
Si2 C38 H38C 109.5
H38A C38 H38C 109.5
H38B C38 H38C 109.5

loop_
_geom_bond_atom_site_label_1
_geom_bond_atom_site_label_2
_geom_bond_distance
Zr1 N4 2.127(3)
Zr1 N1 2.131(3)
Zr1 N2 2.242(3)
Zr1 N5 2.243(3)
Zr1 N3 2.272(3)
Zr1 N6 2.276(3)
Si1 N3 1.744(3)
Si1 C17 1.848(6)
Si1 C19 1.862(5)
Si1 C18 1.862(6)
Si2 N6 1.737(3)
Si2 C37 1.814(5)
Si2 C36 1.840(5)
Si2 C38 1.852(6)
N1 C6 1.397(5)
N1 C7 1.472(6)
N2 C10 1.306(5)
N2 C9 1.456(5)
N3 C10 1.346(5)
N4 C25 1.393(5)
N4 C26 1.466(5)
N5 C29 1.314(5)
N5 C28 1.453(5)
N6 C29 1.343(5)
C1 C2 1.394(7)
C1 C6 1.395(7)
C1 H1 0.9500
C2 C3 1.368(10)
C2 H2 0.9500
C3 C4 1.376(11)
C3 H3 0.9500
C4 C5 1.386(8)
C4 H4 0.9500
C5 C6 1.406(7)
C5 H5 0.9500
C7 C8 1.516(7)
C7 H7A 0.9900
C7 H7B 0.9900
C8 C9 1.512(6)
C8 H8A 0.9900
C8 H8B 0.9900
C9 H9A 0.9900
C9 H9B 0.9900
C10 C11 1.500(5)
C11 C16 1.370(7)
C11 C12 1.381(7)
C12 C13 1.387(7)
C12 H12 0.9500
C13 C14 1.372(9)
C13 H13 0.9500
C14 C15 1.355(9)
C14 H14 0.9500
C15 C16 1.397(7)
C15 H15 0.9500
C16 H16 0.9500
C17 H17A 0.9800
C17 H17B 0.9800
C17 H17C 0.9800
C18 H18A 0.9800
C18 H18B 0.9800
C18 H18C 0.9800
C19 H19A 0.9800
C19 H19B 0.9800
C19 H19C 0.9800
C20 C21 1.381(8)
C20 C25 1.408(6)
C20 H20 0.9500
C21 C22 1.375(9)
C21 H21 0.9500
C22 C23 1.365(8)
C22 H22 0.9500
C23 C24 1.381(6)
C23 H23 0.9500
C24 C25 1.403(6)
C24 H24 0.9500
C26 C27 1.508(7)
C26 H26A 0.9900
C26 H26B 0.9900
C27 C28 1.516(7)
C27 H27A 0.9900
C27 H27B 0.9900
C28 H28A 0.9900
C28 H28B 0.9900
C29 C30 1.494(5)
C30 C35 1.381(6)
C30 C31 1.392(6)
C31 C32 1.388(6)
C31 H31 0.9500
C32 C33 1.374(8)
C32 H32 0.9500
C33 C34 1.378(8)
C33 H33 0.9500
C34 C35 1.392(6)
C34 H34 0.9500
C35 H35 0.9500
C36 H36A 0.9800
C36 H36B 0.9800
C36 H36C 0.9800
C37 H37A 0.9800
C37 H37B 0.9800
C37 H37C 0.9800
C38 H38A 0.9800
C38 H38B 0.9800
C38 H38C 0.9800

loop_
_geom_torsion_atom_site_label_1
_geom_torsion_atom_site_label_2
_geom_torsion_atom_site_label_3
_geom_torsion_atom_site_label_4
_geom_torsion
N4 Zr1 N1 C6 49.4(3)
N2 Zr1 N1 C6 172.0(3)
N5 Zr1 N1 C6 -31.6(3)
N3 Zr1 N1 C6 165.7(3)
N6 Zr1 N1 C6 -91.3(3)
N4 Zr1 N1 C7 -100.7(4)
N2 Zr1 N1 C7 21.8(4)
N5 Zr1 N1 C7 178.2(3)
N3 Zr1 N1 C7 15.5(5)
N6 Zr1 N1 C7 118.5(4)
N4 Zr1 N2 C10 -79.0(3)
N1 Zr1 N2 C10 -170.4(3)
N5 Zr1 N2 C10 53.5(4)
N3 Zr1 N2 C10 4.6(2)
N6 Zr1 N2 C10 90.7(2)
N4 Zr1 N2 C9 80.7(4)
N1 Zr1 N2 C9 -10.7(4)
N5 Zr1 N2 C9 -146.7(4)
N3 Zr1 N2 C9 164.4(5)
N6 Zr1 N2 C9 -109.5(4)
C17 Si1 N3 C10 175.8(5)
C19 Si1 N3 C10 -65.6(4)
C18 Si1 N3 C10 56.2(4)
C17 Si1 N3 Zr1 2.5(5)
C19 Si1 N3 Zr1 121.1(3)
C18 Si1 N3 Zr1 -117.2(3)
N4 Zr1 N3 C10 117.3(2)
N1 Zr1 N3 C10 2.8(3)
N2 Zr1 N3 C10 -4.5(2)
N5 Zr1 N3 C10 -162.2(2)
N6 Zr1 N3 C10 -103.7(2)
N4 Zr1 N3 Si1 -67.9(3)
N1 Zr1 N3 Si1 177.5(2)
N2 Zr1 N3 Si1 170.2(3)
N5 Zr1 N3 Si1 12.5(3)
N6 Zr1 N3 Si1 71.1(3)
N1 Zr1 N4 C25 53.0(3)
N2 Zr1 N4 C25 -28.7(3)
N5 Zr1 N4 C25 173.1(3)
N3 Zr1 N4 C25 -89.0(3)
N6 Zr1 N4 C25 166.3(2)
N1 Zr1 N4 C26 -94.6(4)
N2 Zr1 N4 C26 -176.4(4)
N5 Zr1 N4 C26 25.5(4)
N3 Zr1 N4 C26 123.3(4)
N6 Zr1 N4 C26 18.7(5)
N4 Zr1 N5 C29 -168.7(3)
N1 Zr1 N5 C29 -77.2(3)
N2 Zr1 N5 C29 50.2(4)
N3 Zr1 N5 C29 91.0(3)
N6 Zr1 N5 C29 5.9(2)
N4 Zr1 N5 C28 -12.4(5)
N1 Zr1 N5 C28 79.1(5)
N2 Zr1 N5 C28 -153.5(4)
N3 Zr1 N5 C28 -112.6(5)
N6 Zr1 N5 C28 162.2(5)
C37 Si2 N6 C29 -93.5(4)
C36 Si2 N6 C29 30.5(4)
C38 Si2 N6 C29 149.0(5)
C37 Si2 N6 Zr1 85.7(3)
C36 Si2 N6 Zr1 -150.3(3)
C38 Si2 N6 Zr1 -31.9(4)
N4 Zr1 N6 C29 2.1(3)
N1 Zr1 N6 C29 114.3(2)
N2 Zr1 N6 C29 -165.2(2)
N5 Zr1 N6 C29 -5.7(2)
N3 Zr1 N6 C29 -106.6(2)
N4 Zr1 N6 Si2 -177.3(2)
N1 Zr1 N6 Si2 -65.1(3)
N2 Zr1 N6 Si2 15.4(3)
N5 Zr1 N6 Si2 174.9(4)
N3 Zr1 N6 Si2 74.0(3)
C6 C1 C2 C3 -2.9(8)
C1 C2 C3 C4 -0.5(9)
C2 C3 C4 C5 2.5(10)
C3 C4 C5 C6 -1.0(9)
C2 C1 C6 N1 -175.0(4)
C2 C1 C6 C5 4.2(7)
C7 N1 C6 C1 -154.5(4)
Zr1 N1 C6 C1 50.8(4)
C7 N1 C6 C5 26.3(6)
Zr1 N1 C6 C5 -128.3(4)
C4 C5 C6 C1 -2.3(7)
C4 C5 C6 N1 176.9(5)
C6 N1 C7 C8 156.3(4)
Zr1 N1 C7 C8 -55.0(5)
N1 C7 C8 C9 72.1(5)
C10 N2 C9 C8 -175.3(4)
Zr1 N2 C9 C8 29.3(6)
C7 C8 C9 N2 -56.1(6)
C9 N2 C10 N3 -171.1(4)
Zr1 N2 C10 N3 -7.3(3)
C9 N2 C10 C11 5.2(6)
Zr1 N2 C10 C11 169.0(3)
Si1 N3 C10 N2 -168.5(3)
Zr1 N3 C10 N2 7.2(3)
Si1 N3 C10 C11 15.3(6)
Zr1 N3 C10 C11 -169.0(3)
N2 C10 C11 C16 82.3(6)
N3 C10 C11 C16 -101.8(6)
N2 C10 C11 C12 -97.2(5)
N3 C10 C11 C12 78.7(6)
C16 C11 C12 C13 0.1(8)
C10 C11 C12 C13 179.6(5)
C11 C12 C13 C14 0.0(9)
C12 C13 C14 C15 0.2(9)
C13 C14 C15 C16 -0.5(10)
C12 C11 C16 C15 -0.4(9)
C10 C11 C16 C15 -179.9(5)
C14 C15 C16 C11 0.6(10)
C25 C20 C21 C22 -0.7(9)
C20 C21 C22 C23 2.1(9)
C21 C22 C23 C24 0.3(8)
C22 C23 C24 C25 -4.1(7)
C26 N4 C25 C24 -157.4(4)
Zr1 N4 C25 C24 49.8(4)
C26 N4 C25 C20 25.0(6)
Zr1 N4 C25 C20 -127.7(4)
C23 C24 C25 N4 -172.5(4)
C23 C24 C25 C20 5.3(6)
C21 C20 C25 N4 174.7(4)
C21 C20 C25 C24 -2.8(7)
C25 N4 C26 C27 158.1(4)
Zr1 N4 C26 C27 -57.1(5)
N4 C26 C27 C28 69.4(6)
C29 N5 C28 C27 179.6(5)
Zr1 N5 C28 C27 28.4(8)
C26 C27 C28 N5 -53.5(6)
C28 N5 C29 N6 -170.4(4)
Zr1 N5 C29 N6 -9.3(4)
C28 N5 C29 C30 6.3(7)
Zr1 N5 C29 C30 167.4(4)
Si2 N6 C29 N5 -171.4(3)
Zr1 N6 C29 N5 9.1(4)
Si2 N6 C29 C30 11.9(6)
Zr1 N6 C29 C30 -167.6(4)
N5 C29 C30 C35 70.5(6)
N6 C29 C30 C35 -113.1(5)
N5 C29 C30 C31 -109.4(5)
N6 C29 C30 C31 67.0(6)
C35 C30 C31 C32 0.7(7)
C29 C30 C31 C32 -179.4(4)
C30 C31 C32 C33 0.4(8)
C31 C32 C33 C34 -0.7(8)
C32 C33 C34 C35 -0.1(8)
C31 C30 C35 C34 -1.4(7)
C29 C30 C35 C34 178.7(4)
C33 C34 C35 C30 1.1(7)
